data_7044858
loop_
_publ_author_name
'Gupta, Sandeep K.'
'Rajeshkumar, Thayalan'
'Rajaraman, Gopalan'
'Murugavel, Ramaswamy'

_publ_section_title
;
 Is a strong axial crystal-field the only essential condition for a large
 magnetic anisotropy barrier? The case of non-Kramers Ho(iii) versus
 Tb(iii ).
;
_journal_issue 2
_journal_name_full 'Dalton transactions (Cambridge, England : 2003)'
_journal_page_first 357
_journal_page_last 366
_journal_paper_doi 10.1039/c7dt04020b
_journal_volume 47
_journal_year 2018
_chemical_formula_moiety 'C20 H60 N4 O7 P2 Tb, 2(C10 H25 N2 O P), 3(I), H2 O'
_chemical_formula_sum 'C40 H112 I3 N8 O10 P4 Tb'
_chemical_formula_weight 1528.87
_space_group_crystal_system triclinic
_space_group_IT_number 2
_space_group_name_Hall '-P 1'
_space_group_name_H-M_alt 'P -1'
_symmetry_space_group_name_Hall '-P 1'
_symmetry_space_group_name_H-M 'P -1'
_atom_sites_solution_hydrogens mixed
_audit_creation_method SHELXL-2014/7
_audit_update_record
;
2016-02-02 deposited with the CCDC.
2017-11-24 downloaded from the CCDC.
;
_cell_angle_alpha 92.515(15)
_cell_angle_beta 108.184(13)
_cell_angle_gamma 115.182(12)
_cell_formula_units_Z 2
_cell_length_a 13.789(2)
_cell_length_b 14.794(2)
_cell_length_c 20.679(4)
_cell_measurement_reflns_used 7941
_cell_measurement_temperature 120(2)
_cell_measurement_theta_max 31.4
_cell_measurement_theta_min 2.1
_cell_volume 3549.4(11)
_computing_cell_refinement
;
CrystalClear-SM Expert 2.0 r3 (Rigaku, 2009)
;
_computing_data_collection
;
CrystalClear-SM Expert 2.0 r3 (Rigaku, 2009)
;
_computing_data_reduction
;
CrystalClear-SM Expert 2.0 r3 (Rigaku, 2009)
;
_computing_molecular_graphics 'CrystalStructure 4.0 (Rigaku, 2010)'
_computing_publication_material 'CrystalStructure 4.0'
_computing_structure_refinement 'SHELXL-2014/7 (Sheldrick, 2014)'
_computing_structure_solution 'SHELXS-97 (Sheldrick, 1990)'
_diffrn_ambient_temperature 120(2)
_diffrn_detector_area_resol_mean 28.5714
_diffrn_measured_fraction_theta_full 0.987
_diffrn_measured_fraction_theta_max 0.854
_diffrn_measurement_device_type
;
Rigaku Saturn724+ (2x2 bin mode)
;
_diffrn_measurement_method 'profile data from \w-scans'
_diffrn_radiation_type MoK\a
_diffrn_radiation_wavelength 0.71075
_diffrn_reflns_av_R_equivalents 0.0372
_diffrn_reflns_av_unetI/netI 0.0470
_diffrn_reflns_Laue_measured_fraction_full 0.987
_diffrn_reflns_Laue_measured_fraction_max 0.854
_diffrn_reflns_limit_h_max 19
_diffrn_reflns_limit_h_min -19
_diffrn_reflns_limit_k_max 21
_diffrn_reflns_limit_k_min -21
_diffrn_reflns_limit_l_max 22
_diffrn_reflns_limit_l_min -30
_diffrn_reflns_number 37426
_diffrn_reflns_point_group_measured_fraction_full 0.987
_diffrn_reflns_point_group_measured_fraction_max 0.854
_diffrn_reflns_theta_full 25.242
_diffrn_reflns_theta_max 31.372
_diffrn_reflns_theta_min 2.468
_diffrn_source 'Sealed Tube'
_exptl_absorpt_coefficient_mu 2.437
_exptl_absorpt_correction_T_max 1.000
_exptl_absorpt_correction_T_min 0.682
_exptl_absorpt_correction_type multi-scan
_exptl_absorpt_process_details 'REQAB (Rigaku, 1998)'
_exptl_crystal_colour 'pale yellow'
_exptl_crystal_density_diffrn 1.431
_exptl_crystal_description block
_exptl_crystal_F_000 1544
_exptl_crystal_size_max 0.170
_exptl_crystal_size_mid 0.120
_exptl_crystal_size_min 0.060
_refine_diff_density_max 1.507
_refine_diff_density_min -2.671
_refine_diff_density_rms 0.130
_refine_ls_extinction_method none
_refine_ls_goodness_of_fit_ref 1.054
_refine_ls_hydrogen_treatment mixed
_refine_ls_matrix_type full
_refine_ls_number_parameters 698
_refine_ls_number_reflns 19979
_refine_ls_number_restraints 5
_refine_ls_restrained_S_all 1.054
_refine_ls_R_factor_all 0.0497
_refine_ls_R_factor_gt 0.0462
_refine_ls_shift/su_max 0.002
_refine_ls_shift/su_mean 0.000
_refine_ls_structure_factor_coef Fsqd
_refine_ls_weighting_details 'w=1/[\s^2^(Fo^2^)+(0.0337P)^2^+9.3069P] where P=(Fo^2^+2Fc^2^)/3'
_refine_ls_weighting_scheme calc
_refine_ls_wR_factor_gt 0.1012
_refine_ls_wR_factor_ref 0.1047
_reflns_Friedel_coverage 0.000
_reflns_number_gt 18665
_reflns_number_total 19979
_reflns_threshold_expression 'I > 2\s(I)'
_cod_data_source_file c7dt04020b2.cif
_cod_data_source_block shelx_CCDC1
_cod_depositor_comments
;
The following automatic conversions were performed:

'_exptl_absorpt_correction_type' value 'Multi-scan' changed to
'multi-scan' according to
/home/data/users/saulius/crontab/automatic-downloads/rss-feeds/RSC/lib/dictionaries/cif_core.dic
dictionary named 'cif_core.dic' version 2.4.2 from 2011-04-26.

Automatic conversion script
Id: cif_fix_values 4973 2017-02-22 13:04:09Z antanas 

 Adding full bibliography for 7044857--7044859.cif.
;
_cod_database_code 7044858
_shelx_shelxl_version_number 2014/7
_shelx_space_group_comment
;
The symmetry employed for this shelxl refinement is uniquely defined
by the following loop, which should always be used as a source of
symmetry information in preference to the above space-group names.
They are only intended as comments.
;
_shelx_estimated_absorpt_t_min 0.682
_shelx_estimated_absorpt_t_max 0.868

loop_
_space_group_symop_operation_xyz
'x, y, z'
'-x, -y, -z'

loop_
_atom_site_label
_atom_site_type_symbol
_atom_site_fract_x
_atom_site_fract_y
_atom_site_fract_z
_atom_site_U_iso_or_equiv
_atom_site_adp_type
_atom_site_occupancy
_atom_site_site_symmetry_order
_atom_site_calc_flag
_atom_site_refinement_flags_posn
_atom_site_refinement_flags_adp
C1 C 1.0086(3) 0.1932(3) 0.47753(19) 0.0293(7) Uani 1 1 d . .
C2 C 0.9902(4) 0.1358(3) 0.5364(2) 0.0366(9) Uani 1 1 d . .
H2A H 0.9829 0.1771 0.5712 0.055 Uiso 1 1 calc R U
H2B H 1.0562 0.1233 0.5583 0.055 Uiso 1 1 calc R U
H2C H 0.9198 0.0705 0.5172 0.055 Uiso 1 1 calc R U
C3 C 1.0304(4) 0.1320(4) 0.4264(2) 0.0404(10) Uani 1 1 d . .
H3A H 0.9636 0.0644 0.4068 0.061 Uiso 1 1 calc R U
H3B H 1.0989 0.1245 0.4511 0.061 Uiso 1 1 calc R U
H3C H 1.0424 0.1682 0.3888 0.061 Uiso 1 1 calc R U
C4 C 1.1121(4) 0.3003(3) 0.5075(2) 0.0381(9) Uani 1 1 d . .
H4A H 1.1200 0.3376 0.4699 0.057 Uiso 1 1 calc R U
H4B H 1.1824 0.2941 0.5297 0.057 Uiso 1 1 calc R U
H4C H 1.0999 0.3375 0.5421 0.057 Uiso 1 1 calc R U
C5 C 0.6848(3) 0.0306(3) 0.42681(19) 0.0309(8) Uani 1 1 d . .
H5 H 0.7138 0.0656 0.4764 0.037 Uiso 1 1 calc R U
C6 C 0.5661(4) 0.0227(4) 0.3901(3) 0.0457(11) Uani 1 1 d . .
H6A H 0.5721 0.0913 0.3923 0.068 Uiso 1 1 calc R U
H6B H 0.5141 -0.0165 0.4132 0.068 Uiso 1 1 calc R U
H6C H 0.5357 -0.0118 0.3414 0.068 Uiso 1 1 calc R U
C7 C 0.6771(4) -0.0755(3) 0.4262(3) 0.0431(10) Uani 1 1 d . .
H7A H 0.6452 -0.1127 0.3780 0.065 Uiso 1 1 calc R U
H7B H 0.6270 -0.1130 0.4508 0.065 Uiso 1 1 calc R U
H7C H 0.7542 -0.0691 0.4494 0.065 Uiso 1 1 calc R U
C8 C 0.7689(4) 0.3021(3) 0.4627(2) 0.0338(8) Uani 1 1 d . .
H8 H 0.7156 0.2652 0.4140 0.041 Uiso 1 1 calc R U
C9 C 0.6985(4) 0.2768(4) 0.5092(3) 0.0476(11) Uani 1 1 d . .
H9A H 0.6628 0.2030 0.5072 0.071 Uiso 1 1 calc R U
H9B H 0.6383 0.2982 0.4932 0.071 Uiso 1 1 calc R U
H9C H 0.7489 0.3127 0.5572 0.071 Uiso 1 1 calc R U
C10 C 0.8257(5) 0.4166(4) 0.4631(3) 0.0520(12) Uani 1 1 d . .
H10A H 0.8792 0.4544 0.5103 0.078 Uiso 1 1 calc R U
H10B H 0.7662 0.4391 0.4479 0.078 Uiso 1 1 calc R U
H10C H 0.8678 0.4297 0.4313 0.078 Uiso 1 1 calc R U
C11 C 0.8334(3) 0.2426(3) 0.02313(19) 0.0289(7) Uani 1 1 d . .
C12 C 0.7803(5) 0.1255(3) 0.0056(3) 0.0450(11) Uani 1 1 d . .
H12A H 0.7826 0.0990 0.0483 0.067 Uiso 1 1 calc R U
H12B H 0.8244 0.1061 -0.0162 0.067 Uiso 1 1 calc R U
H12C H 0.7003 0.0969 -0.0267 0.067 Uiso 1 1 calc R U
C13 C 0.9615(4) 0.2892(4) 0.0699(2) 0.0429(10) Uani 1 1 d . .
H13A H 0.9938 0.3636 0.0820 0.064 Uiso 1 1 calc R U
H13B H 1.0033 0.2720 0.0450 0.064 Uiso 1 1 calc R U
H13C H 0.9690 0.2617 0.1125 0.064 Uiso 1 1 calc R U
C14 C 0.8215(4) 0.2849(3) -0.04381(19) 0.0335(8) Uani 1 1 d . .
H14A H 0.7399 0.2563 -0.0731 0.050 Uiso 1 1 calc R U
H14B H 0.8617 0.2658 -0.0691 0.050 Uiso 1 1 calc R U
H14C H 0.8555 0.3594 -0.0320 0.050 Uiso 1 1 calc R U
C15 C 0.5387(3) 0.2334(3) 0.0464(2) 0.0346(8) Uani 1 1 d . .
H15 H 0.5762 0.2774 0.0940 0.041 Uiso 1 1 calc R U
C16 C 0.4641(4) 0.1245(4) 0.0509(3) 0.0555(14) Uani 1 1 d . .
H16A H 0.4229 0.0811 0.0042 0.083 Uiso 1 1 calc R U
H16B H 0.4084 0.1239 0.0712 0.083 Uiso 1 1 calc R U
H16C H 0.5131 0.0985 0.0804 0.083 Uiso 1 1 calc R U
C17 C 0.4677(4) 0.2765(4) -0.0019(3) 0.0477(11) Uani 1 1 d . .
H17A H 0.5190 0.3450 -0.0054 0.072 Uiso 1 1 calc R U
H17B H 0.4122 0.2803 0.0170 0.072 Uiso 1 1 calc R U
H17C H 0.4263 0.2318 -0.0481 0.072 Uiso 1 1 calc R U
C18 C 0.7879(4) 0.4732(3) 0.0582(2) 0.0311(8) Uani 1 1 d . .
H18 H 0.7275 0.4331 0.0116 0.037 Uiso 1 1 calc R U
C19 C 0.7397(5) 0.5247(4) 0.0948(3) 0.0478(11) Uani 1 1 d . .
H19A H 0.6698 0.4729 0.0994 0.072 Uiso 1 1 calc R U
H19B H 0.7212 0.5717 0.0677 0.072 Uiso 1 1 calc R U
H19C H 0.7970 0.5628 0.1411 0.072 Uiso 1 1 calc R U
C20 C 0.8937(4) 0.5535(3) 0.0469(3) 0.0485(12) Uani 1 1 d . .
H20A H 0.9524 0.5955 0.0920 0.073 Uiso 1 1 calc R U
H20B H 0.8713 0.5970 0.0178 0.073 Uiso 1 1 calc R U
H20C H 0.9248 0.5193 0.0239 0.073 Uiso 1 1 calc R U
C21 C 0.3966(4) 0.4802(3) 0.3643(2) 0.0392(9) Uani 1 1 d . .
C22 C 0.3630(5) 0.3707(4) 0.3769(3) 0.0528(12) Uani 1 1 d . .
H H 0.2810 0.3360 0.3700 0.079 Uiso 1 1 calc R U
HA H 0.4088 0.3734 0.4247 0.079 Uiso 1 1 calc R U
HB H 0.3779 0.3331 0.3442 0.079 Uiso 1 1 calc R U
C23 C 0.5260(4) 0.5382(5) 0.3781(3) 0.0572(14) Uani 1 1 d . .
HC H 0.5461 0.4996 0.3495 0.086 Uiso 1 1 calc R U
HD H 0.5700 0.5467 0.4274 0.086 Uiso 1 1 calc R U
HE H 0.5444 0.6054 0.3661 0.086 Uiso 1 1 calc R U
C24 C 0.3668(5) 0.5363(4) 0.4134(2) 0.0543(13) Uani 1 1 d . .
HF H 0.3908 0.6069 0.4072 0.081 Uiso 1 1 calc R U
HG H 0.4071 0.5362 0.4617 0.081 Uiso 1 1 calc R U
HH H 0.2835 0.5016 0.4027 0.081 Uiso 1 1 calc R U
C25 C 0.2642(4) 0.6403(3) 0.2728(2) 0.0324(8) Uani 1 1 d . .
HI H 0.2204 0.6035 0.3019 0.039 Uiso 1 1 calc R U
C26 C 0.3451(5) 0.7505(3) 0.3123(3) 0.0583(15) Uani 1 1 d . .
HJ H 0.3990 0.7512 0.3566 0.088 Uiso 1 1 calc R U
HK H 0.2999 0.7825 0.3211 0.088 Uiso 1 1 calc R U
HL H 0.3882 0.7884 0.2844 0.088 Uiso 1 1 calc R U
C27 C 0.1785(5) 0.6351(5) 0.2044(3) 0.0604(15) Uani 1 1 d . .
HM H 0.2194 0.6676 0.1740 0.091 Uiso 1 1 calc R U
HN H 0.1364 0.6708 0.2126 0.091 Uiso 1 1 calc R U
HO H 0.1242 0.5636 0.1821 0.091 Uiso 1 1 calc R U
C28 C 0.3096(4) 0.4182(3) 0.1480(2) 0.0364(9) Uani 1 1 d . .
HP H 0.2513 0.4441 0.1356 0.044 Uiso 1 1 calc R U
C29 C 0.2482(5) 0.3050(4) 0.1160(3) 0.0551(13) Uani 1 1 d . .
HQ H 0.3043 0.2784 0.1257 0.083 Uiso 1 1 calc R U
HR H 0.2104 0.2946 0.0656 0.083 Uiso 1 1 calc R U
HS H 0.1903 0.2688 0.1362 0.083 Uiso 1 1 calc R U
C30 C 0.4023(5) 0.4780(6) 0.1200(3) 0.078(2) Uani 1 1 d . .
HT H 0.4328 0.5512 0.1370 0.118 Uiso 1 1 calc R U
HU H 0.3694 0.4624 0.0690 0.118 Uiso 1 1 calc R U
HV H 0.4646 0.4592 0.1358 0.118 Uiso 1 1 calc R U
C31 C 0.9799(4) 0.9318(3) 0.1258(2) 0.0347(8) Uani 1 1 d . .
C32 C 1.0055(5) 0.8453(4) 0.1068(3) 0.0498(12) Uani 1 1 d . .
HW H 1.0865 0.8643 0.1329 0.075 Uiso 1 1 calc R U
HX H 0.9903 0.8331 0.0569 0.075 Uiso 1 1 calc R U
HY H 0.9562 0.7829 0.1186 0.075 Uiso 1 1 calc R U
C33 C 1.0621(5) 1.0332(4) 0.1139(3) 0.0528(13) Uani 1 1 d . .
HZ H 1.0425 1.0867 0.1253 0.079 Uiso 1 1 calc R U
H0AA H 1.0549 1.0257 0.0651 0.079 Uiso 1 1 calc R U
H1AA H 1.1415 1.0520 0.1438 0.079 Uiso 1 1 calc R U
C34 C 0.8539(4) 0.9043(4) 0.0807(2) 0.0470(11) Uani 1 1 d . .
H2AA H 0.8014 0.8395 0.0882 0.070 Uiso 1 1 calc R U
H3AA H 0.8446 0.8978 0.0315 0.070 Uiso 1 1 calc R U
H4AA H 0.8362 0.9583 0.0940 0.070 Uiso 1 1 calc R U
C35 C 0.7847(3) 0.8163(3) 0.2262(2) 0.0289(7) Uani 1 1 d . .
H5AA H 0.7613 0.8630 0.1995 0.035 Uiso 1 1 calc R U
C36 C 0.7012(4) 0.7070(3) 0.1870(3) 0.0419(10) Uani 1 1 d . .
H6AA H 0.7087 0.6968 0.1420 0.063 Uiso 1 1 calc R U
H7AA H 0.6223 0.6941 0.1795 0.063 Uiso 1 1 calc R U
H8AA H 0.7189 0.6597 0.2143 0.063 Uiso 1 1 calc R U
C37 C 0.7776(4) 0.8316(4) 0.2975(2) 0.0419(10) Uani 1 1 d . .
H9AA H 0.8042 0.7891 0.3255 0.063 Uiso 1 1 calc R U
H0BA H 0.6977 0.8120 0.2921 0.063 Uiso 1 1 calc R U
H1BA H 0.8264 0.9035 0.3208 0.063 Uiso 1 1 calc R U
C38 C 1.1720(3) 0.9922(3) 0.3371(2) 0.0315(8) Uani 1 1 d . .
H2BA H 1.1086 0.9727 0.3557 0.038 Uiso 1 1 calc R U
C39 C 1.2404(4) 0.9348(4) 0.3658(3) 0.0460(11) Uani 1 1 d . .
H3BA H 1.1886 0.8612 0.3528 0.069 Uiso 1 1 calc R U
H4BA H 1.2756 0.9559 0.4166 0.069 Uiso 1 1 calc R U
H5BA H 1.3008 0.9506 0.3464 0.069 Uiso 1 1 calc R U
C40 C 1.2473(4) 1.1075(4) 0.3597(3) 0.0482(11) Uani 1 1 d . .
H6BA H 1.3105 1.1280 0.3423 0.072 Uiso 1 1 calc R U
H7BA H 1.2789 1.1267 0.4106 0.072 Uiso 1 1 calc R U
H8BA H 1.2008 1.1418 0.3407 0.072 Uiso 1 1 calc R U
I1 I 0.48683(2) 0.11083(2) 0.82656(2) 0.03480(6) Uani 1 1 d . .
I2 I 0.50033(3) 0.26650(3) 0.26367(3) 0.06546(12) Uani 1 1 d . .
I3 I 0.97097(2) 0.62603(2) 0.31672(2) 0.03411(6) Uani 1 1 d . .
N1 N 0.7666(3) 0.0924(2) 0.39521(16) 0.0293(6) Uani 1 1 d . .
N2 N 0.8558(3) 0.2649(3) 0.48414(16) 0.0289(6) Uani 1 1 d . .
N3 N 0.6300(3) 0.2367(2) 0.02202(16) 0.0276(6) Uani 1 1 d . .
N4 N 0.8165(3) 0.4023(2) 0.09816(16) 0.0298(7) Uani 1 1 d D .
N5 N 0.3308(3) 0.5894(3) 0.26248(18) 0.0313(7) Uani 1 1 d D .
N6 N 0.3598(3) 0.4360(3) 0.22445(19) 0.0346(7) Uani 1 1 d . .
N7 N 0.9030(3) 0.8419(2) 0.23204(19) 0.0307(7) Uani 1 1 d D .
N8 N 1.1200(3) 0.9610(3) 0.26087(17) 0.0279(6) Uani 1 1 d . .
O1 O 0.8992(2) 0.25384(19) 0.36787(12) 0.0266(5) Uani 1 1 d . .
O2 O 0.7816(2) 0.2363(2) 0.13926(13) 0.0274(5) Uani 1 1 d . .
O3 O 0.1844(2) 0.4119(2) 0.26349(16) 0.0334(6) Uani 1 1 d . .
O4 O 0.9663(2) 1.03279(19) 0.23350(15) 0.0311(6) Uani 1 1 d . .
O5 O 0.8013(2) 0.0706(2) 0.24036(16) 0.0290(6) Uani 1 1 d . .
O6 O 0.6533(2) 0.1495(2) 0.24068(16) 0.0303(6) Uani 1 1 d D .
O7 O 0.7783(3) 0.3666(2) 0.26777(17) 0.0329(6) Uani 1 1 d D .
O8 O 0.9941(3) 0.4131(2) 0.26227(17) 0.0346(6) Uani 1 1 d . .
O9 O 1.0117(2) 0.2303(2) 0.25199(15) 0.0275(5) Uani 1 1 d . .
O10 O 0.3128(3) -0.0078(3) 0.2070(3) 0.0696(12) Uani 1 1 d G .
H9BA H 0.3508 0.0583 0.2133 0.104 Uiso 1 1 d G U
H0CA H 0.3543 -0.0351 0.1997 0.104 Uiso 1 1 d G U
P1 P 0.88001(8) 0.20416(7) 0.42861(4) 0.02366(17) Uani 1 1 d . .
P2 P 0.76261(8) 0.27837(7) 0.07343(4) 0.02313(17) Uani 1 1 d . .
P3 P 0.30936(8) 0.47485(7) 0.27545(5) 0.02711(18) Uani 1 1 d . .
P4 P 0.99235(8) 0.94696(7) 0.21662(5) 0.02363(17) Uani 1 1 d . .
Tb1 Tb 0.84858(2) 0.24707(2) 0.25358(2) 0.01867(4) Uani 1 1 d . .
H1CA H 0.395(4) 0.399(4) 0.243(2) 0.038(13) Uiso 1 1 d . .
H7D H 0.818(4) 0.425(4) 0.279(3) 0.043(15) Uiso 1 1 d . .
H7E H 0.711(2) 0.344(4) 0.266(3) 0.059(18) Uiso 1 1 d D .
H5A H 0.848(5) 0.057(4) 0.235(3) 0.052(16) Uiso 1 1 d . .
H5B H 0.735(5) 0.025(4) 0.219(3) 0.050(16) Uiso 1 1 d . .
H6D H 0.610(5) 0.092(4) 0.220(3) 0.046(15) Uiso 1 1 d . .
H6E H 0.611(3) 0.174(3) 0.245(2) 0.031(12) Uiso 1 1 d D .
H4 H 0.866(4) 0.431(4) 0.1398(15) 0.07(2) Uiso 1 1 d D .
H2CA H 1.167(4) 0.974(4) 0.245(2) 0.035(13) Uiso 1 1 d . .
H2 H 0.910(5) 0.296(4) 0.526(3) 0.049(15) Uiso 1 1 d . .
H3 H 0.606(4) 0.195(4) -0.020(2) 0.035(12) Uiso 1 1 d . .
H3CA H 0.930(4) 0.803(3) 0.251(2) 0.038(13) Uiso 1 1 d D .
H8A H 0.994(4) 0.460(4) 0.279(2) 0.029(12) Uiso 1 1 d . .
H8B H 1.056(7) 0.421(6) 0.263(4) 0.09(3) Uiso 1 1 d . .
H1 H 0.751(4) 0.068(3) 0.353(2) 0.033(12) Uiso 1 1 d . .
H4CA H 0.389(3) 0.624(4) 0.252(3) 0.061(17) Uiso 1 1 d D .
H9D H 1.073(5) 0.279(4) 0.253(3) 0.041(14) Uiso 1 1 d . .
H9E H 1.009(4) 0.180(3) 0.244(2) 0.022(11) Uiso 1 1 d . .

loop_
_atom_site_aniso_label
_atom_site_aniso_U_11
_atom_site_aniso_U_22
_atom_site_aniso_U_33
_atom_site_aniso_U_23
_atom_site_aniso_U_13
_atom_site_aniso_U_12
C1 0.035(2) 0.0317(18) 0.0258(17) 0.0059(13) 0.0093(15) 0.0212(16)
C2 0.045(2) 0.037(2) 0.0270(18) 0.0092(15) 0.0076(17) 0.0222(19)
C3 0.050(3) 0.052(3) 0.035(2) 0.0077(18) 0.0154(19) 0.038(2)
C4 0.034(2) 0.038(2) 0.040(2) 0.0074(17) 0.0089(17) 0.0166(18)
C5 0.0311(19) 0.0324(18) 0.0259(17) 0.0051(14) 0.0125(15) 0.0105(15)
C6 0.036(2) 0.043(2) 0.053(3) 0.004(2) 0.014(2) 0.016(2)
C7 0.046(3) 0.036(2) 0.051(3) 0.0167(19) 0.023(2) 0.0176(19)
C8 0.041(2) 0.037(2) 0.0308(18) 0.0060(15) 0.0134(17) 0.0246(18)
C9 0.052(3) 0.057(3) 0.048(3) 0.005(2) 0.025(2) 0.033(2)
C10 0.065(3) 0.040(2) 0.058(3) 0.009(2) 0.019(3) 0.033(2)
C11 0.0281(18) 0.0341(18) 0.0250(16) 0.0083(14) 0.0111(14) 0.0136(15)
C12 0.060(3) 0.034(2) 0.054(3) 0.0125(19) 0.031(2) 0.027(2)
C13 0.032(2) 0.073(3) 0.031(2) 0.013(2) 0.0143(17) 0.030(2)
C14 0.032(2) 0.040(2) 0.0255(17) 0.0086(15) 0.0121(15) 0.0129(17)
C15 0.0240(18) 0.046(2) 0.0290(18) 0.0062(16) 0.0103(15) 0.0122(17)
C16 0.040(3) 0.061(3) 0.052(3) 0.019(2) 0.022(2) 0.007(2)
C17 0.031(2) 0.062(3) 0.053(3) 0.008(2) 0.011(2) 0.028(2)
C18 0.036(2) 0.0279(17) 0.0316(18) 0.0087(14) 0.0105(16) 0.0175(16)
C19 0.058(3) 0.049(3) 0.045(3) 0.001(2) 0.016(2) 0.035(2)
C20 0.051(3) 0.028(2) 0.064(3) 0.019(2) 0.025(2) 0.0134(19)
C21 0.045(2) 0.044(2) 0.034(2) 0.0067(17) 0.0128(18) 0.026(2)
C22 0.072(4) 0.054(3) 0.054(3) 0.021(2) 0.029(3) 0.043(3)
C23 0.042(3) 0.066(3) 0.047(3) 0.000(2) -0.003(2) 0.025(3)
C24 0.085(4) 0.061(3) 0.036(2) 0.013(2) 0.023(3) 0.049(3)
C25 0.042(2) 0.0302(18) 0.0352(19) 0.0124(15) 0.0216(17) 0.0194(17)
C26 0.073(4) 0.028(2) 0.083(4) 0.007(2) 0.050(3) 0.017(2)
C27 0.072(4) 0.091(4) 0.052(3) 0.038(3) 0.033(3) 0.058(4)
C28 0.031(2) 0.041(2) 0.0318(19) -0.0014(16) 0.0120(16) 0.0132(17)
C29 0.050(3) 0.043(3) 0.055(3) -0.012(2) 0.001(2) 0.021(2)
C30 0.059(4) 0.099(5) 0.049(3) 0.002(3) 0.031(3) 0.004(3)
C31 0.034(2) 0.041(2) 0.0302(19) 0.0054(16) 0.0125(16) 0.0187(17)
C32 0.053(3) 0.052(3) 0.044(3) -0.008(2) 0.021(2) 0.023(2)
C33 0.053(3) 0.056(3) 0.040(2) 0.021(2) 0.021(2) 0.013(2)
C34 0.039(2) 0.061(3) 0.034(2) 0.015(2) 0.0075(18) 0.020(2)
C35 0.0264(18) 0.0268(16) 0.0332(18) 0.0035(14) 0.0104(15) 0.0127(14)
C36 0.033(2) 0.030(2) 0.054(3) 0.0004(18) 0.0114(19) 0.0112(17)
C37 0.036(2) 0.051(3) 0.036(2) 0.0042(18) 0.0136(18) 0.018(2)
C38 0.031(2) 0.039(2) 0.0287(18) 0.0100(15) 0.0123(15) 0.0184(16)
C39 0.042(3) 0.056(3) 0.044(2) 0.022(2) 0.011(2) 0.027(2)
C40 0.045(3) 0.042(2) 0.045(3) -0.0051(19) 0.013(2) 0.013(2)
I1 0.02370(12) 0.03525(13) 0.03489(13) -0.00384(10) 0.00575(10) 0.00889(10)
I2 0.04483(19) 0.0540(2) 0.1216(4) 0.0155(2) 0.0436(2) 0.03495(16)
I3 0.04338(15) 0.02544(11) 0.03374(13) 0.00146(9) 0.01209(11) 0.01797(11)
N1 0.0352(17) 0.0293(15) 0.0196(13) 0.0055(11) 0.0109(13) 0.0108(13)
N2 0.0375(18) 0.0358(16) 0.0180(13) 0.0020(11) 0.0090(13) 0.0222(14)
N3 0.0232(15) 0.0319(15) 0.0238(14) 0.0053(12) 0.0078(12) 0.0099(12)
N4 0.0316(17) 0.0275(15) 0.0231(14) 0.0070(11) 0.0037(13) 0.0116(13)
N5 0.0267(16) 0.0296(15) 0.0392(18) 0.0059(13) 0.0180(14) 0.0105(13)
N6 0.0313(18) 0.0419(19) 0.0363(18) 0.0031(14) 0.0143(14) 0.0210(15)
N7 0.0274(16) 0.0293(15) 0.0440(19) 0.0157(13) 0.0160(14) 0.0181(13)
N8 0.0266(16) 0.0363(16) 0.0293(15) 0.0064(12) 0.0138(13) 0.0195(14)
O1 0.0340(14) 0.0278(12) 0.0221(11) 0.0076(9) 0.0118(10) 0.0166(11)
O2 0.0279(13) 0.0316(13) 0.0231(12) 0.0098(10) 0.0103(10) 0.0130(11)
O3 0.0275(14) 0.0251(12) 0.0516(17) 0.0071(11) 0.0205(13) 0.0117(11)
O4 0.0271(13) 0.0240(12) 0.0475(16) 0.0046(11) 0.0150(12) 0.0156(10)
O5 0.0198(13) 0.0244(12) 0.0444(16) 0.0037(11) 0.0112(12) 0.0124(11)
O6 0.0241(13) 0.0310(14) 0.0413(15) 0.0046(12) 0.0136(12) 0.0167(12)
O7 0.0308(15) 0.0251(13) 0.0507(17) 0.0086(12) 0.0197(13) 0.0165(12)
O8 0.0326(16) 0.0234(13) 0.0546(19) 0.0041(12) 0.0221(14) 0.0150(12)
O9 0.0251(13) 0.0200(12) 0.0418(15) 0.0058(10) 0.0162(11) 0.0116(11)
O10 0.047(2) 0.067(3) 0.102(3) 0.006(3) 0.042(2) 0.023(2)
P1 0.0292(5) 0.0258(4) 0.0179(4) 0.0049(3) 0.0088(3) 0.0142(4)
P2 0.0231(4) 0.0253(4) 0.0196(4) 0.0072(3) 0.0082(3) 0.0094(3)
P3 0.0239(4) 0.0276(4) 0.0313(5) 0.0037(3) 0.0126(4) 0.0116(4)
P4 0.0241(4) 0.0242(4) 0.0279(4) 0.0053(3) 0.0105(3) 0.0152(3)
Tb1 0.02128(8) 0.02086(7) 0.01913(7) 0.00609(5) 0.00947(6) 0.01272(6)

loop_
_atom_type_symbol
_atom_type_description
_atom_type_scat_dispersion_real
_atom_type_scat_dispersion_imag
_atom_type_scat_source
C C 0.0033 0.0016 'International Tables Vol C Tables 4.2.6.8 and 6.1.1.4'
H H 0.0000 0.0000 'International Tables Vol C Tables 4.2.6.8 and 6.1.1.4'
I I -0.4742 1.8119 'International Tables Vol C Tables 4.2.6.8 and 6.1.1.4'
N N 0.0061 0.0033 'International Tables Vol C Tables 4.2.6.8 and 6.1.1.4'
O O 0.0106 0.0060 'International Tables Vol C Tables 4.2.6.8 and 6.1.1.4'
P P 0.1023 0.0942 'International Tables Vol C Tables 4.2.6.8 and 6.1.1.4'
Tb Tb -0.1723 4.1537 'International Tables Vol C Tables 4.2.6.8 and 6.1.1.4'

loop_
_geom_angle_atom_site_label_1
_geom_angle_atom_site_label_2
_geom_angle_atom_site_label_3
_geom_angle
C4 C1 C2 110.3(3)
C4 C1 C3 109.8(4)
C2 C1 C3 109.0(3)
C4 C1 P1 109.7(3)
C2 C1 P1 110.8(3)
C3 C1 P1 107.3(3)
C1 C2 H2A 109.5
C1 C2 H2B 109.5
H2A C2 H2B 109.5
C1 C2 H2C 109.5
H2A C2 H2C 109.5
H2B C2 H2C 109.5
C1 C3 H3A 109.5
C1 C3 H3B 109.5
H3A C3 H3B 109.5
C1 C3 H3C 109.5
H3A C3 H3C 109.5
H3B C3 H3C 109.5
C1 C4 H4A 109.5
C1 C4 H4B 109.5
H4A C4 H4B 109.5
C1 C4 H4C 109.5
H4A C4 H4C 109.5
H4B C4 H4C 109.5
N1 C5 C6 111.0(3)
N1 C5 C7 111.2(3)
C6 C5 C7 110.5(4)
N1 C5 H5 108.0
C6 C5 H5 108.0
C7 C5 H5 108.0
C5 C6 H6A 109.5
C5 C6 H6B 109.5
H6A C6 H6B 109.5
C5 C6 H6C 109.5
H6A C6 H6C 109.5
H6B C6 H6C 109.5
C5 C7 H7A 109.5
C5 C7 H7B 109.5
H7A C7 H7B 109.5
C5 C7 H7C 109.5
H7A C7 H7C 109.5
H7B C7 H7C 109.5
N2 C8 C9 109.8(3)
N2 C8 C10 111.1(4)
C9 C8 C10 111.8(4)
N2 C8 H8 108.0
C9 C8 H8 108.0
C10 C8 H8 108.0
C8 C9 H9A 109.5
C8 C9 H9B 109.5
H9A C9 H9B 109.5
C8 C9 H9C 109.5
H9A C9 H9C 109.5
H9B C9 H9C 109.5
C8 C10 H10A 109.5
C8 C10 H10B 109.5
H10A C10 H10B 109.5
C8 C10 H10C 109.5
H10A C10 H10C 109.5
H10B C10 H10C 109.5
C14 C11 C12 110.2(3)
C14 C11 C13 109.5(3)
C12 C11 C13 110.1(4)
C14 C11 P2 111.3(3)
C12 C11 P2 109.1(3)
C13 C11 P2 106.5(3)
C11 C12 H12A 109.5
C11 C12 H12B 109.5
H12A C12 H12B 109.5
C11 C12 H12C 109.5
H12A C12 H12C 109.5
H12B C12 H12C 109.5
C11 C13 H13A 109.5
C11 C13 H13B 109.5
H13A C13 H13B 109.5
C11 C13 H13C 109.5
H13A C13 H13C 109.5
H13B C13 H13C 109.5
C11 C14 H14A 109.5
C11 C14 H14B 109.5
H14A C14 H14B 109.5
C11 C14 H14C 109.5
H14A C14 H14C 109.5
H14B C14 H14C 109.5
N3 C15 C16 109.9(4)
N3 C15 C17 109.8(3)
C16 C15 C17 112.0(4)
N3 C15 H15 108.3
C16 C15 H15 108.3
C17 C15 H15 108.3
C15 C16 H16A 109.5
C15 C16 H16B 109.5
H16A C16 H16B 109.5
C15 C16 H16C 109.5
H16A C16 H16C 109.5
H16B C16 H16C 109.5
C15 C17 H17A 109.5
C15 C17 H17B 109.5
H17A C17 H17B 109.5
C15 C17 H17C 109.5
H17A C17 H17C 109.5
H17B C17 H17C 109.5
N4 C18 C19 110.3(3)
N4 C18 C20 111.1(3)
C19 C18 C20 110.2(4)
N4 C18 H18 108.4
C19 C18 H18 108.4
C20 C18 H18 108.4
C18 C19 H19A 109.5
C18 C19 H19B 109.5
H19A C19 H19B 109.5
C18 C19 H19C 109.5
H19A C19 H19C 109.5
H19B C19 H19C 109.5
C18 C20 H20A 109.5
C18 C20 H20B 109.5
H20A C20 H20B 109.5
C18 C20 H20C 109.5
H20A C20 H20C 109.5
H20B C20 H20C 109.5
C23 C21 C24 109.5(4)
C23 C21 C22 110.7(4)
C24 C21 C22 108.8(4)
C23 C21 P3 111.6(3)
C24 C21 P3 106.7(3)
C22 C21 P3 109.4(3)
C21 C22 H 109.5
C21 C22 HA 109.5
H C22 HA 109.5
C21 C22 HB 109.5
H C22 HB 109.5
HA C22 HB 109.5
C21 C23 HC 109.5
C21 C23 HD 109.5
HC C23 HD 109.5
C21 C23 HE 109.5
HC C23 HE 109.5
HD C23 HE 109.5
C21 C24 HF 109.5
C21 C24 HG 109.5
HF C24 HG 109.5
C21 C24 HH 109.5
HF C24 HH 109.5
HG C24 HH 109.5
N5 C25 C27 111.0(4)
N5 C25 C26 110.2(4)
C27 C25 C26 111.5(4)
N5 C25 HI 108.0
C27 C25 HI 108.0
C26 C25 HI 108.0
C25 C26 HJ 109.5
C25 C26 HK 109.5
HJ C26 HK 109.5
C25 C26 HL 109.5
HJ C26 HL 109.5
HK C26 HL 109.5
C25 C27 HM 109.5
C25 C27 HN 109.5
HM C27 HN 109.5
C25 C27 HO 109.5
HM C27 HO 109.5
HN C27 HO 109.5
N6 C28 C30 109.9(4)
N6 C28 C29 110.9(4)
C30 C28 C29 111.9(5)
N6 C28 HP 108.0
C30 C28 HP 108.0
C29 C28 HP 108.0
C28 C29 HQ 109.5
C28 C29 HR 109.5
HQ C29 HR 109.5
C28 C29 HS 109.5
HQ C29 HS 109.5
HR C29 HS 109.5
C28 C30 HT 109.5
C28 C30 HU 109.5
HT C30 HU 109.5
C28 C30 HV 109.5
HT C30 HV 109.5
HU C30 HV 109.5
C32 C31 C33 111.3(4)
C32 C31 C34 109.2(4)
C33 C31 C34 109.4(4)
C32 C31 P4 110.5(3)
C33 C31 P4 109.2(3)
C34 C31 P4 107.1(3)
C31 C32 HW 109.5
C31 C32 HX 109.5
HW C32 HX 109.5
C31 C32 HY 109.5
HW C32 HY 109.5
HX C32 HY 109.5
C31 C33 HZ 109.5
C31 C33 H0AA 109.5
HZ C33 H0AA 109.5
C31 C33 H1AA 109.5
HZ C33 H1AA 109.5
H0AA C33 H1AA 109.5
C31 C34 H2AA 109.5
C31 C34 H3AA 109.5
H2AA C34 H3AA 109.5
C31 C34 H4AA 109.5
H2AA C34 H4AA 109.5
H3AA C34 H4AA 109.5
N7 C35 C37 111.2(3)
N7 C35 C36 111.0(3)
C37 C35 C36 109.9(4)
N7 C35 H5AA 108.2
C37 C35 H5AA 108.2
C36 C35 H5AA 108.2
C35 C36 H6AA 109.5
C35 C36 H7AA 109.5
H6AA C36 H7AA 109.5
C35 C36 H8AA 109.5
H6AA C36 H8AA 109.5
H7AA C36 H8AA 109.5
C35 C37 H9AA 109.5
C35 C37 H0BA 109.5
H9AA C37 H0BA 109.5
C35 C37 H1BA 109.5
H9AA C37 H1BA 109.5
H0BA C37 H1BA 109.5
N8 C38 C40 110.9(3)
N8 C38 C39 109.3(3)
C40 C38 C39 111.6(4)
N8 C38 H2BA 108.3
C40 C38 H2BA 108.3
C39 C38 H2BA 108.3
C38 C39 H3BA 109.5
C38 C39 H4BA 109.5
H3BA C39 H4BA 109.5
C38 C39 H5BA 109.5
H3BA C39 H5BA 109.5
H4BA C39 H5BA 109.5
C38 C40 H6BA 109.5
C38 C40 H7BA 109.5
H6BA C40 H7BA 109.5
C38 C40 H8BA 109.5
H6BA C40 H8BA 109.5
H7BA C40 H8BA 109.5
C5 N1 P1 129.0(3)
C5 N1 H1 116(3)
P1 N1 H1 115(3)
C8 N2 P1 122.6(3)
C8 N2 H2 115(3)
P1 N2 H2 119(3)
C15 N3 P2 123.1(3)
C15 N3 H3 116(3)
P2 N3 H3 117(3)
C18 N4 P2 127.8(3)
C18 N4 H4 114(4)
P2 N4 H4 118(4)
C25 N5 P3 125.8(3)
C25 N5 H4CA 117(4)
P3 N5 H4CA 117(4)
C28 N6 P3 122.9(3)
C28 N6 H1CA 118(3)
P3 N6 H1CA 113(3)
C35 N7 P4 125.3(3)
C35 N7 H3CA 116(3)
P4 N7 H3CA 118(3)
C38 N8 P4 122.6(3)
C38 N8 H2CA 111(4)
P4 N8 H2CA 122(4)
P1 O1 Tb1 149.88(16)
P2 O2 Tb1 155.01(17)
Tb1 O5 H5A 116(4)
Tb1 O5 H5B 122(4)
H5A O5 H5B 112(5)
Tb1 O6 H6D 127(4)
Tb1 O6 H6E 125(3)
H6D O6 H6E 105(5)
Tb1 O7 H7D 122(4)
Tb1 O7 H7E 118(4)
H7D O7 H7E 119(5)
Tb1 O8 H8A 121(4)
Tb1 O8 H8B 119(5)
H8A O8 H8B 115(6)
Tb1 O9 H9D 124(3)
Tb1 O9 H9E 122(3)
H9D O9 H9E 114(5)
H9BA O10 H0CA 109.5
O1 P1 N2 115.91(16)
O1 P1 N1 106.59(15)
N2 P1 N1 107.36(18)
O1 P1 C1 108.63(17)
N2 P1 C1 106.44(17)
N1 P1 C1 112.02(18)
O2 P2 N3 116.25(16)
O2 P2 N4 106.60(16)
N3 P2 N4 106.93(17)
O2 P2 C11 107.66(16)
N3 P2 C11 106.28(17)
N4 P2 C11 113.34(18)
O3 P3 N6 116.99(18)
O3 P3 N5 108.37(17)
N6 P3 N5 104.83(19)
O3 P3 C21 109.4(2)
N6 P3 C21 106.0(2)
N5 P3 C21 111.2(2)
O4 P4 N8 116.84(17)
O4 P4 N7 109.19(16)
N8 P4 N7 104.97(17)
O4 P4 C31 109.09(18)
N8 P4 C31 105.17(18)
N7 P4 C31 111.52(19)
O2 Tb1 O1 174.67(9)
O2 Tb1 O6 85.84(10)
O1 Tb1 O6 89.09(10)
O2 Tb1 O8 87.62(11)
O1 Tb1 O8 95.62(11)
O6 Tb1 O8 144.72(10)
O2 Tb1 O9 93.05(10)
O1 Tb1 O9 91.95(10)
O6 Tb1 O9 142.05(10)
O8 Tb1 O9 72.88(10)
O2 Tb1 O5 92.57(10)
O1 Tb1 O5 87.28(10)
O6 Tb1 O5 70.66(10)
O8 Tb1 O5 144.33(10)
O9 Tb1 O5 71.50(10)
O2 Tb1 O7 88.88(10)
O1 Tb1 O7 88.11(10)
O6 Tb1 O7 73.48(10)
O8 Tb1 O7 71.77(10)
O9 Tb1 O7 144.47(10)
O5 Tb1 O7 143.90(10)

loop_
_geom_bond_atom_site_label_1
_geom_bond_atom_site_label_2
_geom_bond_distance
C1 C4 1.539(6)
C1 C2 1.539(5)
C1 C3 1.541(5)
C1 P1 1.825(4)
C2 H2A 0.9800
C2 H2B 0.9800
C2 H2C 0.9800
C3 H3A 0.9800
C3 H3B 0.9800
C3 H3C 0.9800
C4 H4A 0.9800
C4 H4B 0.9800
C4 H4C 0.9800
C5 N1 1.473(5)
C5 C6 1.524(6)
C5 C7 1.528(6)
C5 H5 1.0000
C6 H6A 0.9800
C6 H6B 0.9800
C6 H6C 0.9800
C7 H7A 0.9800
C7 H7B 0.9800
C7 H7C 0.9800
C8 N2 1.478(5)
C8 C9 1.521(6)
C8 C10 1.533(6)
C8 H8 1.0000
C9 H9A 0.9800
C9 H9B 0.9800
C9 H9C 0.9800
C10 H10A 0.9800
C10 H10B 0.9800
C10 H10C 0.9800
C11 C14 1.534(5)
C11 C12 1.539(6)
C11 C13 1.540(6)
C11 P2 1.827(4)
C12 H12A 0.9800
C12 H12B 0.9800
C12 H12C 0.9800
C13 H13A 0.9800
C13 H13B 0.9800
C13 H13C 0.9800
C14 H14A 0.9800
C14 H14B 0.9800
C14 H14C 0.9800
C15 N3 1.480(5)
C15 C16 1.526(6)
C15 C17 1.528(6)
C15 H15 1.0000
C16 H16A 0.9800
C16 H16B 0.9800
C16 H16C 0.9800
C17 H17A 0.9800
C17 H17B 0.9800
C17 H17C 0.9800
C18 N4 1.471(5)
C18 C19 1.513(6)
C18 C20 1.535(6)
C18 H18 1.0000
C19 H19A 0.9800
C19 H19B 0.9800
C19 H19C 0.9800
C20 H20A 0.9800
C20 H20B 0.9800
C20 H20C 0.9800
C21 C23 1.535(7)
C21 C24 1.539(6)
C21 C22 1.543(7)
C21 P3 1.832(4)
C22 H 0.9800
C22 HA 0.9800
C22 HB 0.9800
C23 HC 0.9800
C23 HD 0.9800
C23 HE 0.9800
C24 HF 0.9800
C24 HG 0.9800
C24 HH 0.9800
C25 N5 1.467(5)
C25 C27 1.508(6)
C25 C26 1.528(6)
C25 HI 1.0000
C26 HJ 0.9800
C26 HK 0.9800
C26 HL 0.9800
C27 HM 0.9800
C27 HN 0.9800
C27 HO 0.9800
C28 N6 1.475(5)
C28 C30 1.515(7)
C28 C29 1.518(6)
C28 HP 1.0000
C29 HQ 0.9800
C29 HR 0.9800
C29 HS 0.9800
C30 HT 0.9800
C30 HU 0.9800
C30 HV 0.9800
C31 C32 1.532(6)
C31 C33 1.535(6)
C31 C34 1.552(6)
C31 P4 1.826(4)
C32 HW 0.9800
C32 HX 0.9800
C32 HY 0.9800
C33 HZ 0.9800
C33 H0AA 0.9800
C33 H1AA 0.9800
C34 H2AA 0.9800
C34 H3AA 0.9800
C34 H4AA 0.9800
C35 N7 1.473(5)
C35 C37 1.521(6)
C35 C36 1.521(5)
C35 H5AA 1.0000
C36 H6AA 0.9800
C36 H7AA 0.9800
C36 H8AA 0.9800
C37 H9AA 0.9800
C37 H0BA 0.9800
C37 H1BA 0.9800
C38 N8 1.471(5)
C38 C40 1.525(6)
C38 C39 1.529(6)
C38 H2BA 1.0000
C39 H3BA 0.9800
C39 H4BA 0.9800
C39 H5BA 0.9800
C40 H6BA 0.9800
C40 H7BA 0.9800
C40 H8BA 0.9800
N1 P1 1.637(3)
N1 H1 0.85(5)
N2 P1 1.626(3)
N2 H2 0.89(5)
N3 P2 1.620(3)
N3 H3 0.92(5)
N4 P2 1.642(3)
N4 H4 0.860(19)
N5 P3 1.641(4)
N5 H4CA 0.855(19)
N6 P3 1.634(3)
N6 H1CA 0.89(5)
N7 P4 1.641(3)
N7 H3CA 0.857(19)
N8 P4 1.627(3)
N8 H2CA 0.78(5)
O1 P1 1.520(3)
O1 Tb1 2.230(2)
O2 P2 1.517(3)
O2 Tb1 2.224(2)
O3 P3 1.498(3)
O4 P4 1.514(3)
O5 Tb1 2.386(3)
O5 H5A 0.78(6)
O5 H5B 0.83(6)
O6 Tb1 2.370(3)
O6 H6D 0.80(5)
O6 H6E 0.823(19)
O7 Tb1 2.397(3)
O7 H7D 0.78(5)
O7 H7E 0.829(19)
O8 Tb1 2.373(3)
O8 H8A 0.76(5)
O8 H8B 0.81(8)
O9 Tb1 2.376(3)
O9 H9D 0.84(5)
O9 H9E 0.73(5)
O10 H9BA 0.8698
O10 H0CA 0.8702

loop_
_geom_hbond_atom_site_label_D
_geom_hbond_atom_site_label_H
_geom_hbond_atom_site_label_A
_geom_hbond_distance_DH
_geom_hbond_distance_HA
_geom_hbond_distance_DA
_geom_hbond_angle_DHA
_geom_hbond_site_symmetry_A
C14 H14A I1 0.98 3.13 4.084(4) 164.1 1_554
C22 HB I2 0.98 3.10 4.048(5) 162.6 .
C26 HL I1 0.98 3.32 4.295(5) 172.4 2_666
O10 H9BA I2 0.87 2.79 3.645(5) 166.8 .
O10 H0CA I1 0.87 3.02 3.889(4) 174.8 2_656
N6 H1CA I2 0.89(5) 2.88(5) 3.747(4) 164(4) .
O7 H7D I3 0.78(5) 2.70(5) 3.481(3) 176(5) .
O7 H7E I2 0.829(19) 2.61(2) 3.441(3) 177(6) .
O5 H5A O4 0.78(6) 1.83(6) 2.605(4) 174(6) 1_545
O5 H5B I1 0.83(6) 2.66(6) 3.475(3) 168(5) 2_656
O6 H6D I1 0.80(5) 2.69(6) 3.467(3) 164(5) 2_656
O6 H6E I2 0.823(19) 2.55(2) 3.366(3) 174(4) .
N8 H2CA O10 0.78(5) 2.29(5) 3.062(5) 171(5) 1_665
N2 H2 I3 0.89(5) 3.05(5) 3.907(3) 162(4) 2_766
N3 H3 I1 0.92(5) 3.00(5) 3.864(3) 158(4) 1_554
N7 H3CA I3 0.857(19) 3.18(2) 4.019(3) 167(4) .
O8 H8A I3 0.76(5) 2.72(5) 3.473(3) 170(5) .
O8 H8B O3 0.81(8) 1.82(8) 2.624(4) 169(8) 1_655
O9 H9D O3 0.84(5) 1.86(5) 2.663(4) 161(5) 1_655
O9 H9E O4 0.73(5) 1.99(5) 2.697(4) 164(5) 1_545

loop_
_geom_torsion_atom_site_label_1
_geom_torsion_atom_site_label_2
_geom_torsion_atom_site_label_3
_geom_torsion_atom_site_label_4
_geom_torsion
C6 C5 N1 P1 112.9(4)
C7 C5 N1 P1 -123.6(4)
C9 C8 N2 P1 135.1(3)
C10 C8 N2 P1 -100.7(4)
C16 C15 N3 P2 -102.7(4)
C17 C15 N3 P2 133.7(3)
C19 C18 N4 P2 118.9(4)
C20 C18 N4 P2 -118.6(4)
C27 C25 N5 P3 -101.7(4)
C26 C25 N5 P3 134.4(4)
C30 C28 N6 P3 126.2(5)
C29 C28 N6 P3 -109.4(4)
C37 C35 N7 P4 -103.5(4)
C36 C35 N7 P4 133.8(3)
C40 C38 N8 P4 -94.1(4)
C39 C38 N8 P4 142.5(3)
Tb1 O1 P1 N2 -121.1(3)
Tb1 O1 P1 N1 -1.7(4)
Tb1 O1 P1 C1 119.2(3)
C8 N2 P1 O1 49.8(4)
C8 N2 P1 N1 -69.1(3)
C8 N2 P1 C1 170.8(3)
C5 N1 P1 O1 -154.2(3)
C5 N1 P1 N2 -29.3(4)
C5 N1 P1 C1 87.2(4)
C4 C1 P1 O1 62.4(3)
C2 C1 P1 O1 -175.6(3)
C3 C1 P1 O1 -56.8(3)
C4 C1 P1 N2 -63.0(3)
C2 C1 P1 N2 58.9(3)
C3 C1 P1 N2 177.8(3)
C4 C1 P1 N1 179.9(3)
C2 C1 P1 N1 -58.1(3)
C3 C1 P1 N1 60.7(3)
Tb1 O2 P2 N3 -124.0(4)
Tb1 O2 P2 N4 -5.0(4)
Tb1 O2 P2 C11 117.0(4)
C15 N3 P2 O2 48.8(4)
C15 N3 P2 N4 -70.1(3)
C15 N3 P2 C11 168.5(3)
C18 N4 P2 O2 -157.7(3)
C18 N4 P2 N3 -32.7(4)
C18 N4 P2 C11 84.1(4)
C14 C11 P2 O2 -178.4(3)
C12 C11 P2 O2 59.8(3)
C13 C11 P2 O2 -59.0(3)
C14 C11 P2 N3 56.4(3)
C12 C11 P2 N3 -65.4(3)
C13 C11 P2 N3 175.8(3)
C14 C11 P2 N4 -60.7(3)
C12 C11 P2 N4 177.4(3)
C13 C11 P2 N4 58.6(3)
C28 N6 P3 O3 55.5(4)
C28 N6 P3 N5 -64.6(4)
C28 N6 P3 C21 177.7(3)
C25 N5 P3 O3 28.7(4)
C25 N5 P3 N6 154.3(3)
C25 N5 P3 C21 -91.5(4)
C23 C21 P3 O3 176.4(3)
C24 C21 P3 O3 -64.0(4)
C22 C21 P3 O3 53.6(4)
C23 C21 P3 N6 49.5(4)
C24 C21 P3 N6 169.0(3)
C22 C21 P3 N6 -73.4(4)
C23 C21 P3 N5 -63.9(4)
C24 C21 P3 N5 55.6(4)
C22 C21 P3 N5 173.2(3)
C38 N8 P4 O4 48.6(4)
C38 N8 P4 N7 -72.5(3)
C38 N8 P4 C31 169.7(3)
C35 N7 P4 O4 30.1(4)
C35 N7 P4 N8 156.1(3)
C35 N7 P4 C31 -90.5(4)
C32 C31 P4 O4 -179.9(3)
C33 C31 P4 O4 57.4(4)
C34 C31 P4 O4 -61.0(3)
C32 C31 P4 N8 54.0(3)
C33 C31 P4 N8 -68.7(4)
C34 C31 P4 N8 172.9(3)
C32 C31 P4 N7 -59.2(4)
C33 C31 P4 N7 178.1(3)
C34 C31 P4 N7 59.7(3)
